data_2002467
loop_
_publ_author_name
'Vogt, R'
'Mueller-Buschbaum, Hk'

_publ_section_title
;
Ba Cu2 V2 O8: Eine Variante des Sr Ni2 V2 O8-Typs, mit Cu2+ in 4+1+1-
Koordination
;
_journal_name_full
;
Zeitschrift fuer Anorganische und Allgemeine Chemie
;
_journal_page_first 167
_journal_page_last 173
_journal_paper_doi 10.1002/zaac.19905910119
_journal_volume 591
_journal_year 1990
_chemical_formula_structural 'Ba Cu2 V2 O8'
_chemical_formula_sum 'Ba Cu2 O8 V2'
_chemical_name_systematic 'Barium dicopper divanadium oxide'
_space_group_IT_number 122
_symmetry_cell_setting tetragonal
_symmetry_Int_Tables_number 122
_symmetry_space_group_name_Hall 'I -4 2bw'
_symmetry_space_group_name_H-M 'I -4 2 d'
_cell_angle_alpha 90
_cell_angle_beta 90
_cell_angle_gamma 90
_cell_formula_units_Z 8
_cell_length_a 12.7439(37)
_cell_length_b 12.7439(37)
_cell_length_c 8.1480(34)
_cell_volume 1323.3
_refine_ls_R_factor_all 0.055
_cod_database_code 2002467

loop_
_symmetry_equiv_pos_as_xyz
x,y,z
-x,1/2+y,1/4-z
-x,-y,z
x,1/2-y,1/4-z
-y,x,-z
y,1/2+x,1/4+z
y,-x,-z
-y,1/2-x,1/4+z
1/2+x,1/2+y,1/2+z
1/2-x,y,3/4-z
1/2-x,1/2-y,1/2+z
1/2+x,-y,3/4-z
1/2-y,1/2+x,1/2-z
1/2+y,x,3/4+z
1/2+y,1/2-x,1/2-z
1/2-y,-x,3/4+z

loop_
_atom_site_label
_atom_site_type_symbol
_atom_site_symmetry_multiplicity
_atom_site_Wyckoff_symbol
_atom_site_fract_x
_atom_site_fract_y
_atom_site_fract_z
_atom_site_occupancy
_atom_site_attached_hydrogens
_atom_site_calc_flag
Ba1 Ba2+ 4 b 0.5 0.5 0. 1. 0 d
Ba2 Ba2+ 4 a 0.5 0.5 0.5 1. 0 d
Cu1 Cu2+ 16 e 0.6750(2) 0.3400(2) 0.2443(4) 1. 0 d
V1 V5+ 8 d 0.25 0.5565(4) 0.875 1. 0 d
V2 V5+ 8 d 0.75 0.5967(4) 0.375 1. 0 d
O1 O2- 16 e 0.829(1) 0.324(1) 0.269(2) 1. 0 d
O2 O2- 16 e 0.339(2) 0.481(1) 0.280(2) 1. 0 d
O3 O2- 16 e 0.133(1) 0.182(1) 0.494(2) 1. 0 d
O4 O2- 16 e 0.338(2) 0.021(1) 0.474(2) 1. 0 d

loop_
_atom_type_symbol
_atom_type_oxidation_number
Ba2+ 2.000
Cu2+ 2.000
V5+ 5.000
O2- -2.000
